data_7120226
loop_
_publ_author_name
'Morita, Kenta'
'Ohta, Reiya'
'Aoyama, Hiroshi'
'Yahata, Kenzo'
'Arisawa, Mitsuhiro'
'Fujioka, Hiromichi'

_publ_section_title
;
 Concise synthesis of oxacyclic compounds using highly discriminative
 two-way transformations of \a,\b-unsaturated esters in the presence of
 enones
;
_journal_name_full 'Chem. Commun.'
_journal_paper_doi 10.1039/C7CC03287K
_journal_year 2017
_chemical_compound_source 'synthesis as described'
_chemical_formula_moiety 'C28 H26 O P, C F3 O3 S'
_chemical_formula_sum 'C29 H26 F3 O4 P S'
_chemical_formula_weight 558.55
_chemical_melting_point 435.15
_chemical_name_systematic (3-oxo-1-phenylbutyl)triphenylphosphoniumtrifluoromethanesulfonate
_space_group_IT_number 14
_symmetry_cell_setting monoclinic
_symmetry_Int_Tables_number 14
_symmetry_space_group_name_Hall '-P 2yab'
_symmetry_space_group_name_H-M 'P 1 21/a 1'
_atom_sites_solution_hydrogens geom
_audit_creation_date 2016-09-29T18:04:57-00:00
_audit_creation_method 'WinGX routine CIF_UPDATE'
_audit_update_record
;
2016-10-03 deposited with the CCDC.
2017-05-30 downloaded from the CCDC.
;
_cell_angle_alpha 90
_cell_angle_beta 96.7610(10)
_cell_angle_gamma 90
_cell_formula_units_Z 16
_cell_length_a 17.1568(3)
_cell_length_b 31.6078(6)
_cell_length_c 19.9304(4)
_cell_measurement_reflns_used 89279
_cell_measurement_temperature 173(2)
_cell_measurement_theta_max 68.29
_cell_measurement_theta_min 2.945
_cell_measurement_wavelength 1.54178
_cell_volume 10732.9(4)
_computing_cell_refinement 'CrystalClear (Rigaku/MSC Inc., 2006)'
_computing_data_collection 'CrystalClear (Rigaku/MSC Inc., 2006)'
_computing_data_reduction 'CrystalClear (Rigaku/MSC Inc., 2006), SORTAV (Blessing, 1995)'
_computing_molecular_graphics 'Ortep-3 for Windows (Farrugia, 1997)'
_computing_publication_material 'WinGX publication routines (Farrugia, 1999)'
_computing_structure_refinement 'SHELXL-2013 (Sheldrick, 2013)'
_computing_structure_solution 'SIR92 (Giacovazzo et al, 1993)'
_diffrn_ambient_temperature 173(2)
_diffrn_detector 'curved image-plate'
_diffrn_detector_area_resol_mean 10
_diffrn_measured_fraction_theta_full 0.999
_diffrn_measured_fraction_theta_max 0.998
_diffrn_measurement_device 'quarter \C-circle diffractometer'
_diffrn_measurement_device_type 'Rigaku R-Axis Rapid'
_diffrn_measurement_method 'phi or omega oscillation scans'
_diffrn_orient_matrix_type fs_process
_diffrn_orient_matrix_UB_11 -0.054907
_diffrn_orient_matrix_UB_12 0.00814
_diffrn_orient_matrix_UB_13 -0.017718
_diffrn_orient_matrix_UB_21 0.019367
_diffrn_orient_matrix_UB_22 0.012359
_diffrn_orient_matrix_UB_23 -0.041156
_diffrn_orient_matrix_UB_31 -0.007423
_diffrn_orient_matrix_UB_32 -0.027963
_diffrn_orient_matrix_UB_33 -0.023348
_diffrn_radiation_monochromator graphite
_diffrn_radiation_probe x-ray
_diffrn_radiation_type CuK\a
_diffrn_radiation_wavelength 1.54178
_diffrn_reflns_av_R_equivalents 0.0816
_diffrn_reflns_Laue_measured_fraction_full 0.999
_diffrn_reflns_Laue_measured_fraction_max 0.998
_diffrn_reflns_limit_h_max 20
_diffrn_reflns_limit_h_min -20
_diffrn_reflns_limit_k_max 38
_diffrn_reflns_limit_k_min -37
_diffrn_reflns_limit_l_max 23
_diffrn_reflns_limit_l_min -23
_diffrn_reflns_number 112007
_diffrn_reflns_point_group_measured_fraction_full 0.999
_diffrn_reflns_point_group_measured_fraction_max 0.998
_diffrn_reflns_theta_full 67.679
_diffrn_reflns_theta_max 68.241
_diffrn_reflns_theta_min 2.946
_diffrn_source 'sealed x-ray tube'
_exptl_absorpt_coefficient_mu 2.247
_exptl_absorpt_correction_T_max 0.650
_exptl_absorpt_correction_T_min 0.270
_exptl_absorpt_correction_type numerical
_exptl_crystal_colour colorless
_exptl_crystal_density_diffrn 1.469
_exptl_crystal_density_method 'not measured'
_exptl_crystal_description block
_exptl_crystal_F_000 4930
_exptl_crystal_recrystallization_method 'Re-crystallisation from solvent: MeOH'
_exptl_crystal_size_max 0.79
_exptl_crystal_size_mid 0.56
_exptl_crystal_size_min 0.21
_refine_diff_density_max 1.166
_refine_diff_density_min -0.82
_refine_diff_density_rms 0.08
_refine_ls_extinction_method none
_refine_ls_goodness_of_fit_ref 0.847
_refine_ls_hydrogen_treatment constr
_refine_ls_matrix_type full
_refine_ls_number_parameters 1369
_refine_ls_number_reflns 19601
_refine_ls_number_restraints 0
_refine_ls_restrained_S_all 0.847
_refine_ls_R_factor_all 0.0911
_refine_ls_R_factor_gt 0.0672
_refine_ls_shift/su_max 0.001
_refine_ls_shift/su_mean 0
_refine_ls_structure_factor_coef Fsqd
_refine_ls_weighting_details 'w=1/[\s^2^(Fo^2^)+(0.1903P)^2^+3.2505P] where P=(Fo^2^+2Fc^2^)/3'
_refine_ls_weighting_scheme calc
_refine_ls_wR_factor_gt 0.2098
_refine_ls_wR_factor_ref 0.2349
_reflns_number_gt 13494
_reflns_number_total 19601
_reflns_threshold_expression 'I > 2\s(I)'
_cod_data_source_file c7cc03287k2.cif
_cod_data_source_block c29h26
_cod_depositor_comments
;

2017-11-17
Z value and formula fixed to values more according to usual
chemical conventions.                 miguel
;
_cod_original_sg_symbol_H-M 'P 21/a'
_cod_original_formula_moiety 'C29 H26 F3 O4 P1 S1'
_cod_original_formula_sum 'C123.25 H110.50 F12.75 O17 P4.25 S4.25'
_cod_original_formula_units_Z 4
_cod_original_formula_weight 2373.74
_cod_database_code 7120226
_shelx_space_group_comment
;
The symmetry employed for this shelxl refinement is uniquely defined
by the following loop, which should always be used as a source of
symmetry information in preference to the above space-group names.
They are only intended as comments.
;

loop_
_space_group_symop_operation_xyz
'x, y, z'
'-x+1/2, y+1/2, -z'
'-x, -y, -z'
'x-1/2, -y-1/2, z'

loop_
_atom_site_label
_atom_site_type_symbol
_atom_site_fract_x
_atom_site_fract_y
_atom_site_fract_z
_atom_site_U_iso_or_equiv
_atom_site_adp_type
_atom_site_occupancy
_atom_site_calc_flag
C1 C 0.7694(2) 0.49016(13) 0.91353(19) 0.0476(9) Uani 1 d
H1A H 0.7528 0.5183 0.9268 0.071 Uiso 1 calc
H1B H 0.7336 0.4688 0.928 0.071 Uiso 1 calc
H1C H 0.7686 0.489 0.8643 0.071 Uiso 1 calc
C2 C 0.85069(19) 0.48161(11) 0.94618(16) 0.0350(7) Uani 1 d
C3 C 0.88502(18) 0.43891(10) 0.93116(16) 0.0335(7) Uani 1 d
H3A H 0.9079 0.4404 0.8879 0.04 Uiso 1 calc
H3B H 0.8427 0.4174 0.9263 0.04 Uiso 1 calc
C4 C 0.94875(18) 0.42546(10) 0.98766(15) 0.0309(7) Uani 1 d
H4 H 0.9849 0.4501 0.9974 0.037 Uiso 1 calc
C5 C 0.91541(18) 0.41457(10) 1.05285(15) 0.0318(7) Uani 1 d
C6 C 0.8519(2) 0.38734(12) 1.05327(17) 0.0393(8) Uani 1 d
H6 H 0.8284 0.3754 1.012 0.047 Uiso 1 calc
C7 C 0.8223(2) 0.37733(14) 1.1133(2) 0.0543(10) Uani 1 d
H7 H 0.7796 0.3582 1.113 0.065 Uiso 1 calc
C8 C 0.8543(3) 0.39479(16) 1.1724(2) 0.0635(12) Uani 1 d
H8 H 0.834 0.3876 1.2132 0.076 Uiso 1 calc
C9 C 0.9165(2) 0.42311(15) 1.17371(19) 0.0562(11) Uani 1 d
H9 H 0.9379 0.4357 1.2151 0.067 Uiso 1 calc
C10 C 0.9469(2) 0.43279(12) 1.11413(16) 0.0422(8) Uani 1 d
H10 H 0.9895 0.452 1.1149 0.051 Uiso 1 calc
C11 C 1.08209(18) 0.36545(11) 1.02266(17) 0.0355(8) Uani 1 d
C12 C 1.1143(2) 0.32479(12) 1.0205(2) 0.0513(10) Uani 1 d
H12 H 1.093 0.3049 0.9875 0.062 Uiso 1 calc
C13 C 1.1776(2) 0.31386(15) 1.0673(3) 0.0658(13) Uani 1 d
H13 H 1.1998 0.2864 1.0663 0.079 Uiso 1 calc
C14 C 1.2084(2) 0.34264(16) 1.1151(2) 0.0596(12) Uani 1 d
H14 H 1.251 0.3346 1.1475 0.072 Uiso 1 calc
C15 C 1.1785(2) 0.38246(15) 1.11647(19) 0.0508(10) Uani 1 d
H15 H 1.2008 0.4022 1.1493 0.061 Uiso 1 calc
C16 C 1.1156(2) 0.39444(13) 1.07032(17) 0.0429(9) Uani 1 d
H16 H 1.0954 0.4224 1.0711 0.051 Uiso 1 calc
C17 C 0.94251(19) 0.33883(10) 0.93288(17) 0.0349(7) Uani 1 d
C18 C 0.9261(2) 0.30788(11) 0.97866(19) 0.0426(8) Uani 1 d
H18 H 0.9536 0.3075 1.0229 0.051 Uiso 1 calc
C19 C 0.8690(2) 0.27743(12) 0.9593(2) 0.0517(10) Uani 1 d
H19 H 0.8582 0.2561 0.9905 0.062 Uiso 1 calc
C20 C 0.8282(2) 0.27799(12) 0.8954(2) 0.0491(10) Uani 1 d
H20 H 0.7894 0.2571 0.8829 0.059 Uiso 1 calc
C21 C 0.8436(2) 0.30897(12) 0.84961(19) 0.0453(9) Uani 1 d
H21 H 0.8146 0.3097 0.806 0.054 Uiso 1 calc
C22 C 0.9014(2) 0.33885(11) 0.86758(17) 0.0384(8) Uani 1 d
H22 H 0.9133 0.3594 0.8356 0.046 Uiso 1 calc
C23 C 1.05477(18) 0.40003(10) 0.88845(15) 0.0322(7) Uani 1 d
C24 C 1.0894(2) 0.36963(12) 0.84987(17) 0.0409(8) Uani 1 d
H24 H 1.0801 0.3403 0.8562 0.049 Uiso 1 calc
C25 C 1.1370(2) 0.38279(13) 0.80269(18) 0.0454(9) Uani 1 d
H25 H 1.1609 0.3624 0.7766 0.055 Uiso 1 calc
C26 C 1.1501(2) 0.42560(13) 0.79316(17) 0.0431(9) Uani 1 d
H26 H 1.1841 0.4344 0.7616 0.052 Uiso 1 calc
C27 C 1.1140(2) 0.45521(12) 0.82918(17) 0.0428(9) Uani 1 d
H27 H 1.1216 0.4845 0.8211 0.051 Uiso 1 calc
C28 C 1.0665(2) 0.44270(11) 0.87733(16) 0.0372(8) Uani 1 d
H28 H 1.0421 0.4633 0.9026 0.045 Uiso 1 calc
C29 C 0.9272(3) 0.48185(18) 0.6896(2) 0.0661(13) Uani 1 d
C30 C 1.2243(2) -0.00877(13) 1.0891(2) 0.0535(10) Uani 1 d
H30A H 1.2371 -0.0357 1.0686 0.08 Uiso 1 calc
H30B H 1.2223 -0.0128 1.1376 0.08 Uiso 1 calc
H30C H 1.2646 0.0122 1.0822 0.08 Uiso 1 calc
C31 C 1.14598(19) 0.00651(11) 1.05676(16) 0.0343(7) Uani 1 d
C32 C 1.11825(18) 0.04771(10) 1.08319(15) 0.0336(7) Uani 1 d
H32A H 1.1629 0.0677 1.0903 0.04 Uiso 1 calc
H32B H 1.0988 0.0428 1.1274 0.04 Uiso 1 calc
C33 C 1.05274(18) 0.06728(10) 1.03422(15) 0.0314(7) Uani 1 d
H33 H 1.0153 0.0438 1.0201 0.038 Uiso 1 calc
C34 C 1.08119(18) 0.08403(10) 0.96960(15) 0.0312(7) Uani 1 d
C35 C 1.0433(2) 0.07200(11) 0.90707(16) 0.0383(8) Uani 1 d
H35 H 0.9998 0.0532 0.9049 0.046 Uiso 1 calc
C36 C 1.0681(2) 0.08711(12) 0.84783(17) 0.0451(9) Uani 1 d
H36 H 1.0419 0.0786 0.8053 0.054 Uiso 1 calc
C37 C 1.1315(2) 0.11474(12) 0.85084(19) 0.0484(9) Uani 1 d
H37 H 1.1488 0.1252 0.8104 0.058 Uiso 1 calc
C38 C 1.1692(2) 0.12697(12) 0.91294(19) 0.0448(9) Uani 1 d
H38 H 1.2121 0.1461 0.9152 0.054 Uiso 1 calc
C39 C 1.14477(19) 0.11145(11) 0.97169(17) 0.0364(8) Uani 1 d
H39 H 1.1717 0.1196 1.0141 0.044 Uiso 1 calc
C40 C 0.92248(19) 0.12730(11) 1.00861(16) 0.0355(7) Uani 1 d
C41 C 0.9427(2) 0.15259(11) 0.95625(16) 0.0380(8) Uani 1 d
H41 H 0.9961 0.1597 0.9539 0.046 Uiso 1 calc
C42 C 0.8848(2) 0.16737(12) 0.90746(18) 0.0454(9) Uani 1 d
H42 H 0.8986 0.1853 0.8725 0.054 Uiso 1 calc
C43 C 0.8075(2) 0.15622(12) 0.90937(18) 0.0456(9) Uani 1 d
H43 H 0.768 0.1665 0.8759 0.055 Uiso 1 calc
C44 C 0.7874(2) 0.12987(12) 0.96051(18) 0.0439(9) Uani 1 d
H44 H 0.7342 0.1216 0.9614 0.053 Uiso 1 calc
C45 C 0.84484(19) 0.11552(11) 1.01048(17) 0.0379(8) Uani 1 d
H45 H 0.831 0.0978 1.0457 0.046 Uiso 1 calc
C46 C 1.05549(19) 0.15025(11) 1.10872(16) 0.0350(7) Uani 1 d
C47 C 1.0404(2) 0.19219(12) 1.0911(2) 0.0530(10) Uani 1 d
H47 H 0.9994 0.1988 1.0564 0.064 Uiso 1 calc
C48 C 1.0844(3) 0.22450(13) 1.1235(2) 0.0628(12) Uani 1 d
H48 H 1.0733 0.253 1.1109 0.075 Uiso 1 calc
C49 C 1.1438(2) 0.21575(13) 1.1734(2) 0.0534(10) Uani 1 d
H49 H 1.1741 0.238 1.1952 0.064 Uiso 1 calc
C50 C 1.1594(2) 0.17419(12) 1.19204(18) 0.0445(9) Uani 1 d
H50 H 1.2009 0.168 1.2265 0.053 Uiso 1 calc
C51 C 1.1156(2) 0.14168(12) 1.16131(17) 0.0404(8) Uani 1 d
H51 H 1.1259 0.1133 1.1756 0.048 Uiso 1 calc
C52 C 0.94799(19) 0.08589(11) 1.14022(16) 0.0350(7) Uani 1 d
C53 C 0.9224(2) 0.11446(13) 1.18645(18) 0.0464(9) Uani 1 d
H53 H 0.9347 0.1437 1.184 0.056 Uiso 1 calc
C54 C 0.8787(2) 0.09957(15) 1.2362(2) 0.0579(11) Uani 1 d
H54 H 0.8608 0.1188 1.2678 0.069 Uiso 1 calc
C55 C 0.8613(2) 0.05738(15) 1.23982(19) 0.0560(11) Uani 1 d
H55 H 0.8309 0.0475 1.2735 0.067 Uiso 1 calc
C56 C 0.8875(2) 0.02928(14) 1.19496(19) 0.0509(10) Uani 1 d
H56 H 0.8761 0 1.1988 0.061 Uiso 1 calc
C57 C 0.9302(2) 0.04286(12) 1.14431(17) 0.0405(8) Uani 1 d
H57 H 0.9472 0.0233 1.1129 0.049 Uiso 1 calc
C58 C 1.0639(3) 0.23196(14) 0.8267(2) 0.0561(11) Uani 1 d
C59 C 1.2022(2) 0.24887(14) 0.5889(2) 0.0562(11) Uani 1 d
H59A H 1.2198 0.2753 0.5697 0.084 Uiso 1 calc
H59B H 1.2381 0.2259 0.5801 0.084 Uiso 1 calc
H59C H 1.2019 0.2522 0.6377 0.084 Uiso 1 calc
C60 C 1.1209(2) 0.23843(11) 0.55669(16) 0.0341(7) Uani 1 d
C61 C 1.08570(19) 0.19830(10) 0.58027(16) 0.0345(7) Uani 1 d
H61A H 1.0599 0.2042 0.6211 0.041 Uiso 1 calc
H61B H 1.1279 0.1774 0.5925 0.041 Uiso 1 calc
C62 C 1.02519(18) 0.17960(10) 0.52500(15) 0.0308(7) Uani 1 d
H62 H 0.9876 0.2026 0.5088 0.037 Uiso 1 calc
C63 C 1.06363(19) 0.16365(10) 0.46435(15) 0.0319(7) Uani 1 d
C64 C 1.1281(2) 0.13700(11) 0.47280(17) 0.0367(8) Uani 1 d
H64 H 1.1501 0.1293 0.5171 0.044 Uiso 1 calc
C65 C 1.1609(2) 0.12143(12) 0.41717(18) 0.0420(8) Uani 1 d
H65 H 1.2047 0.1029 0.4234 0.05 Uiso 1 calc
C66 C 1.1292(2) 0.13306(12) 0.35245(18) 0.0456(9) Uani 1 d
H66 H 1.1504 0.1219 0.3142 0.055 Uiso 1 calc
C67 C 1.0666(2) 0.16106(13) 0.34394(18) 0.0452(9) Uani 1 d
H67 H 1.0461 0.1699 0.2998 0.054 Uiso 1 calc
C68 C 1.0340(2) 0.17615(11) 0.39912(16) 0.0379(8) Uani 1 d
H68 H 0.9911 0.1953 0.3928 0.045 Uiso 1 calc
C69 C 0.89285(19) 0.11718(11) 0.49910(17) 0.0377(8) Uani 1 d
C70 C 0.8592(2) 0.07839(13) 0.5108(2) 0.0588(12) Uani 1 d
H70 H 0.8786 0.0619 0.549 0.071 Uiso 1 calc
C71 C 0.7966(2) 0.06389(14) 0.4658(3) 0.0740(16) Uani 1 d
H71 H 0.7739 0.0371 0.4731 0.089 Uiso 1 calc
C72 C 0.7674(3) 0.08766(19) 0.4111(3) 0.0783(17) Uani 1 d
H72 H 0.7252 0.0772 0.3805 0.094 Uiso 1 calc
C73 C 0.7992(2) 0.12661(18) 0.4004(2) 0.0643(13) Uani 1 d
H73 H 0.7782 0.1432 0.3628 0.077 Uiso 1 calc
C74 C 0.8613(2) 0.14174(14) 0.44401(18) 0.0517(10) Uani 1 d
H74 H 0.8828 0.1688 0.4367 0.062 Uiso 1 calc
C75 C 1.03466(18) 0.09544(10) 0.58844(16) 0.0328(7) Uani 1 d
C76 C 1.08157(19) 0.09853(11) 0.65134(16) 0.0368(8) Uani 1 d
H76 H 1.0739 0.1211 0.6813 0.044 Uiso 1 calc
C77 C 1.1385(2) 0.06865(12) 0.66891(18) 0.0421(8) Uani 1 d
H77 H 1.1701 0.0706 0.7113 0.051 Uiso 1 calc
C78 C 1.1502(2) 0.03547(12) 0.6252(2) 0.0475(9) Uani 1 d
H78 H 1.1896 0.0149 0.6378 0.057 Uiso 1 calc
C79 C 1.1049(2) 0.03245(12) 0.5638(2) 0.0478(9) Uani 1 d
H79 H 1.1133 0.0098 0.5343 0.057 Uiso 1 calc
C80 C 1.0468(2) 0.06214(11) 0.54436(18) 0.0410(8) Uani 1 d
H80 H 1.0158 0.0599 0.5018 0.049 Uiso 1 calc
C81 C 0.92309(17) 0.15743(10) 0.63050(16) 0.0311(7) Uani 1 d
C82 C 0.9015(2) 0.12881(11) 0.67821(17) 0.0400(8) Uani 1 d
H82 H 0.9167 0.1 0.6766 0.048 Uiso 1 calc
C83 C 0.8576(2) 0.14277(13) 0.72808(18) 0.0461(9) Uani 1 d
H83 H 0.8414 0.1233 0.76 0.055 Uiso 1 calc
C84 C 0.8376(2) 0.18490(12) 0.73118(18) 0.0424(9) Uani 1 d
H84 H 0.8079 0.1944 0.7655 0.051 Uiso 1 calc
C85 C 0.8603(2) 0.21312(12) 0.68511(17) 0.0425(9) Uani 1 d
H85 H 0.8467 0.2421 0.6881 0.051 Uiso 1 calc
C86 C 0.9028(2) 0.19984(11) 0.63425(16) 0.0385(8) Uani 1 d
H86 H 0.918 0.2195 0.6022 0.046 Uiso 1 calc
C87 C 0.9166(2) -0.01142(13) 0.6744(2) 0.0525(10) Uani 1 d
C88 C 0.7427(2) 0.25598(14) 0.4076(2) 0.0546(10) Uani 1 d
H88A H 0.7274 0.2276 0.421 0.082 Uiso 1 calc
H88B H 0.7438 0.2568 0.3585 0.082 Uiso 1 calc
H88C H 0.7046 0.2767 0.4203 0.082 Uiso 1 calc
C89 C 0.8221(2) 0.26634(12) 0.44235(18) 0.0414(8) Uani 1 d
C90 C 0.85536(19) 0.30927(11) 0.42646(16) 0.0363(8) Uani 1 d
H90A H 0.8135 0.3309 0.4253 0.044 Uiso 1 calc
H90B H 0.8738 0.3083 0.3812 0.044 Uiso 1 calc
C91 C 0.92391(18) 0.32192(11) 0.47933(15) 0.0328(7) Uani 1 d
H91 H 0.9583 0.2964 0.487 0.039 Uiso 1 calc
C92 C 0.89814(19) 0.33350(11) 0.54751(16) 0.0331(7) Uani 1 d
C93 C 0.9374(2) 0.31639(11) 0.60665(17) 0.0409(8) Uani 1 d
H93 H 0.9788 0.2967 0.604 0.049 Uiso 1 calc
C94 C 0.9163(2) 0.32785(13) 0.66929(18) 0.0497(10) Uani 1 d
H94 H 0.9429 0.3158 0.7093 0.06 Uiso 1 calc
C95 C 0.8564(3) 0.35689(14) 0.67336(19) 0.0576(11) Uani 1 d
H95 H 0.8427 0.3652 0.7162 0.069 Uiso 1 calc
C96 C 0.8168(2) 0.37377(14) 0.61500(19) 0.0517(10) Uani 1 d
H96 H 0.7751 0.3933 0.6178 0.062 Uiso 1 calc
C97 C 0.8379(2) 0.36218(12) 0.55221(17) 0.0399(8) Uani 1 d
H97 H 0.8108 0.374 0.5123 0.048 Uiso 1 calc
C98 C 1.13732(19) 0.36234(11) 0.51084(17) 0.0379(8) Uani 1 d
H98 H 1.1484 0.3478 0.4713 0.046 Uiso 1 calc
C99 C 1.06096(19) 0.37573(10) 0.51706(16) 0.0330(7) Uani 1 d
C100 C 1.0444(2) 0.39572(11) 0.57541(16) 0.0396(8) Uani 1 d
H100 H 0.9919 0.4033 0.5808 0.048 Uiso 1 calc
C101 C 1.1048(2) 0.40463(13) 0.62617(19) 0.0510(10) Uani 1 d
H101 H 1.0941 0.4194 0.6656 0.061 Uiso 1 calc
C102 C 1.1806(2) 0.39188(13) 0.61885(19) 0.0502(10) Uani 1 d
H102 H 1.2221 0.3982 0.6534 0.06 Uiso 1 calc
C103 C 1.1965(2) 0.37029(12) 0.56229(19) 0.0466(9) Uani 1 d
H103 H 1.2484 0.3608 0.5586 0.056 Uiso 1 calc
C104 C 0.92818(19) 0.41016(11) 0.42575(16) 0.0352(7) Uani 1 d
C105 C 0.8749(2) 0.40794(12) 0.36708(17) 0.0428(9) Uani 1 d
H105 H 0.8708 0.3826 0.3413 0.051 Uiso 1 calc
C106 C 0.8283(2) 0.44217(13) 0.3462(2) 0.0513(10) Uani 1 d
H106 H 0.7923 0.4402 0.3064 0.062 Uiso 1 calc
C107 C 0.8340(2) 0.47921(14) 0.3832(2) 0.0561(11) Uani 1 d
H107 H 0.8021 0.5028 0.3685 0.067 Uiso 1 calc
C108 C 0.8855(3) 0.48214(13) 0.4410(2) 0.0615(12) Uani 1 d
H108 H 0.8882 0.5074 0.4669 0.074 Uiso 1 calc
C109 C 0.9340(2) 0.44805(12) 0.4619(2) 0.0502(10) Uani 1 d
H109 H 0.9711 0.4506 0.501 0.06 Uiso 1 calc
C110 C 1.02825(18) 0.34659(11) 0.37725(15) 0.0335(7) Uani 1 d
C111 C 1.0373(2) 0.30403(12) 0.36328(18) 0.0429(8) Uani 1 d
H111 H 1.0176 0.2831 0.3911 0.051 Uiso 1 calc
C112 C 1.0753(2) 0.29219(13) 0.3084(2) 0.0528(10) Uani 1 d
H112 H 1.0811 0.263 0.2984 0.063 Uiso 1 calc
C113 C 1.1046(2) 0.32234(13) 0.26842(19) 0.0523(10) Uani 1 d
H113 H 1.1312 0.314 0.2313 0.063 Uiso 1 calc
C114 C 1.0953(2) 0.36488(14) 0.28222(19) 0.0533(10) Uani 1 d
H114 H 1.1152 0.3857 0.2543 0.064 Uiso 1 calc
C115 C 1.0573(2) 0.37719(13) 0.33642(18) 0.0452(9) Uani 1 d
H115 H 1.0509 0.4064 0.3458 0.054 Uiso 1 calc
C116 C 0.8686(3) 0.25405(18) 0.1583(3) 0.0814(16) Uani 1 d
O1 O 0.88931(15) 0.50708(8) 0.98132(13) 0.0472(6) Uani 1 d
O2 O 0.90921(16) 0.50709(9) 0.80917(13) 0.0582(8) Uani 1 d
O3 O 0.80893(18) 0.46360(11) 0.75042(15) 0.0787(10) Uani 1 d
O4 O 0.8245(2) 0.53499(11) 0.71578(18) 0.0890(11) Uani 1 d
O5 O 1.10755(14) -0.01323(8) 1.01271(12) 0.0434(6) Uani 1 d
O6 O 1.17584(16) 0.28004(9) 0.80508(15) 0.0591(8) Uani 1 d
O7 O 1.07823(19) 0.26371(10) 0.71165(14) 0.0645(8) Uani 1 d
O8 O 1.17234(17) 0.21044(9) 0.75520(14) 0.0616(8) Uani 1 d
O9 O 1.08483(15) 0.26065(8) 0.51440(13) 0.0472(6) Uani 1 d
O10 O 0.91746(17) 0.02081(10) 0.79321(14) 0.0618(8) Uani 1 d
O11 O 0.82191(17) -0.03336(10) 0.75760(13) 0.0663(9) Uani 1 d
O12 O 0.80851(16) 0.03664(9) 0.70841(14) 0.0600(8) Uani 1 d
O13 O 0.85978(17) 0.24188(8) 0.47981(14) 0.0547(7) Uani 1 d
O14 O 0.8396(3) 0.28759(16) 0.2661(2) 0.1214(17) Uani 1 d
O15 O 0.9225(3) 0.22424(16) 0.2775(4) 0.206(4) Uani 1 d
O16 O 0.78765(17) 0.21609(9) 0.24188(14) 0.0642(8) Uani 1 d
F1 F 0.98349(18) 0.51019(11) 0.68588(16) 0.1000(11) Uani 1 d
F2 F 0.8911(2) 0.47529(13) 0.62860(14) 0.1147(13) Uani 1 d
F3 F 0.96225(18) 0.44589(11) 0.70879(19) 0.1085(12) Uani 1 d
F4 F 1.01461(17) 0.26212(9) 0.83785(17) 0.0913(10) Uani 1 d
F5 F 1.10226(19) 0.22023(10) 0.88545(14) 0.0883(9) Uani 1 d
F6 F 1.02134(16) 0.19849(9) 0.80472(19) 0.0966(10) Uani 1 d
F7 F 0.96352(18) 0.01925(9) 0.65941(16) 0.0963(10) Uani 1 d
F8 F 0.87051(17) -0.02149(9) 0.61825(12) 0.0745(8) Uani 1 d
F9 F 0.96068(16) -0.04466(9) 0.69167(16) 0.0875(9) Uani 1 d
F10 F 0.9334(2) 0.27916(12) 0.1602(3) 0.1499(19) Uani 1 d
F11 F 0.81081(19) 0.27220(10) 0.12802(15) 0.0887(9) Uani 1 d
F12 F 0.8807(2) 0.21644(12) 0.12567(19) 0.1237(13) Uani 1 d
P1 P 1.00652(5) 0.38213(3) 0.95822(4) 0.0305(2) Uani 1 d
P2 P 0.99567(5) 0.10768(3) 1.07271(4) 0.0310(2) Uani 1 d
P3 P 0.98489(5) 0.36393(3) 0.45009(4) 0.0313(2) Uani 1 d
P4 P 0.96923(5) 0.13744(3) 0.56069(4) 0.0302(2) Uani 1 d
S1 S 0.85974(5) 0.49927(3) 0.74775(4) 0.0427(2) Uani 1 d
S2 S 1.13040(5) 0.24844(3) 0.76753(4) 0.0406(2) Uani 1 d
S3 S 0.85947(5) 0.00517(3) 0.74107(4) 0.0420(2) Uani 1 d
S4 S 0.85657(7) 0.24029(4) 0.24749(5) 0.0624(3) Uani 1 d

loop_
_atom_site_aniso_label
_atom_site_aniso_U_11
_atom_site_aniso_U_22
_atom_site_aniso_U_33
_atom_site_aniso_U_23
_atom_site_aniso_U_13
_atom_site_aniso_U_12
C1 0.035(2) 0.062(3) 0.045(2) -0.0007(18) 0.0011(16) 0.0126(18)
C2 0.0344(18) 0.041(2) 0.0299(17) 0.0023(14) 0.0047(14) 0.0019(15)
C3 0.0324(17) 0.0361(19) 0.0312(17) -0.0005(14) 0.0006(13) 0.0009(14)
C4 0.0277(16) 0.0351(18) 0.0293(16) 0.0001(13) 0.0011(13) -0.0036(13)
C5 0.0301(17) 0.0385(19) 0.0258(16) 0.0003(13) -0.0006(13) 0.0010(14)
C6 0.0335(18) 0.051(2) 0.0334(18) -0.0011(15) 0.0032(14) -0.0047(16)
C7 0.050(2) 0.070(3) 0.045(2) 0.006(2) 0.0128(18) -0.010(2)
C8 0.064(3) 0.093(4) 0.036(2) 0.007(2) 0.015(2) -0.006(3)
C9 0.057(3) 0.079(3) 0.0317(19) -0.0023(19) 0.0016(17) -0.003(2)
C10 0.043(2) 0.053(2) 0.0293(17) -0.0041(16) -0.0031(15) -0.0004(17)
C11 0.0251(16) 0.044(2) 0.0377(18) 0.0103(15) 0.0038(14) -0.0027(14)
C12 0.041(2) 0.043(2) 0.068(3) 0.0162(19) 0.0014(19) 0.0043(17)
C13 0.040(2) 0.062(3) 0.095(4) 0.040(3) 0.007(2) 0.009(2)
C14 0.041(2) 0.084(3) 0.052(2) 0.033(2) -0.0030(19) -0.004(2)
C15 0.0322(19) 0.079(3) 0.039(2) 0.0140(19) -0.0032(15) -0.0053(19)
C16 0.0355(19) 0.056(2) 0.0362(19) 0.0077(16) 0.0004(15) -0.0009(17)
C17 0.0300(17) 0.0316(18) 0.0433(19) -0.0013(14) 0.0050(14) -0.0016(14)
C18 0.042(2) 0.040(2) 0.045(2) 0.0032(16) 0.0055(16) -0.0059(16)
C19 0.047(2) 0.044(2) 0.064(3) 0.0011(19) 0.0077(19) -0.0135(18)
C20 0.035(2) 0.047(2) 0.065(3) -0.0127(19) 0.0032(18) -0.0068(17)
C21 0.037(2) 0.049(2) 0.048(2) -0.0100(18) -0.0005(16) -0.0007(17)
C22 0.0350(18) 0.044(2) 0.0365(18) -0.0047(15) 0.0040(14) -0.0014(15)
C23 0.0263(16) 0.0404(19) 0.0289(16) 0.0009(14) -0.0007(13) -0.0029(14)
C24 0.0379(19) 0.043(2) 0.042(2) 0.0038(16) 0.0069(15) 0.0047(16)
C25 0.040(2) 0.061(3) 0.0364(19) 0.0008(17) 0.0092(16) 0.0071(18)
C26 0.0306(18) 0.064(3) 0.0339(18) 0.0044(17) 0.0016(14) -0.0060(17)
C27 0.041(2) 0.051(2) 0.0355(18) 0.0033(16) -0.0005(15) -0.0132(17)
C28 0.0383(19) 0.040(2) 0.0319(17) 0.0017(14) 0.0001(14) -0.0065(15)
C29 0.052(3) 0.089(4) 0.059(3) -0.011(3) 0.009(2) -0.010(3)
C30 0.042(2) 0.066(3) 0.049(2) -0.006(2) -0.0071(18) 0.0196(19)
C31 0.0286(17) 0.0393(19) 0.0349(17) 0.0023(15) 0.0026(14) 0.0031(14)
C32 0.0305(17) 0.0409(19) 0.0286(16) 0.0026(14) -0.0001(13) 0.0016(14)
C33 0.0279(16) 0.0362(18) 0.0297(16) 0.0023(13) 0.0021(13) -0.0003(13)
C34 0.0289(16) 0.0366(18) 0.0283(16) 0.0022(13) 0.0042(13) 0.0060(13)
C35 0.0386(19) 0.043(2) 0.0334(18) 0.0024(15) 0.0038(14) -0.0001(15)
C36 0.056(2) 0.050(2) 0.0291(18) -0.0004(16) 0.0046(16) -0.0002(18)
C37 0.056(2) 0.053(2) 0.038(2) 0.0087(17) 0.0126(17) 0.0022(19)
C38 0.041(2) 0.046(2) 0.049(2) 0.0055(17) 0.0119(17) -0.0049(17)
C39 0.0296(17) 0.045(2) 0.0349(18) -0.0012(15) 0.0029(14) -0.0008(15)
C40 0.0309(17) 0.0413(19) 0.0342(17) 0.0022(15) 0.0039(14) 0.0062(14)
C41 0.0323(18) 0.047(2) 0.0356(18) 0.0106(15) 0.0063(14) 0.0037(15)
C42 0.040(2) 0.051(2) 0.044(2) 0.0147(17) 0.0041(16) 0.0093(17)
C43 0.043(2) 0.054(2) 0.039(2) 0.0074(17) 0.0011(16) 0.0099(18)
C44 0.0282(18) 0.057(2) 0.046(2) 0.0062(18) 0.0038(15) 0.0045(16)
C45 0.0308(18) 0.046(2) 0.0377(18) 0.0074(15) 0.0083(14) 0.0034(15)
C46 0.0339(18) 0.0385(19) 0.0341(17) -0.0008(14) 0.0106(14) 0.0004(14)
C47 0.051(2) 0.044(2) 0.063(3) 0.0076(19) 0.0000(19) 0.0031(18)
C48 0.062(3) 0.035(2) 0.090(3) 0.003(2) 0.007(2) -0.005(2)
C49 0.047(2) 0.053(3) 0.062(3) -0.014(2) 0.017(2) -0.0121(19)
C50 0.041(2) 0.055(2) 0.0386(19) -0.0088(17) 0.0076(16) -0.0067(17)
C51 0.042(2) 0.046(2) 0.0334(18) -0.0045(15) 0.0054(15) 0.0019(16)
C52 0.0303(17) 0.045(2) 0.0289(16) 0.0051(14) 0.0017(13) -0.0010(14)
C53 0.050(2) 0.053(2) 0.039(2) 0.0059(17) 0.0155(17) 0.0088(18)
C54 0.055(3) 0.081(3) 0.042(2) 0.008(2) 0.0230(19) 0.015(2)
C55 0.040(2) 0.092(3) 0.039(2) 0.014(2) 0.0130(17) -0.007(2)
C56 0.043(2) 0.065(3) 0.044(2) 0.0142(19) 0.0017(17) -0.0160(19)
C57 0.0377(19) 0.050(2) 0.0323(17) 0.0045(15) -0.0005(14) -0.0070(16)
C58 0.049(2) 0.053(3) 0.069(3) 0.008(2) 0.016(2) 0.003(2)
C59 0.038(2) 0.071(3) 0.058(2) 0.013(2) -0.0037(18) -0.0164(19)
C60 0.0326(18) 0.0383(19) 0.0316(17) -0.0018(14) 0.0046(14) 0.0005(14)
C61 0.0353(18) 0.0391(19) 0.0284(16) -0.0029(14) 0.0006(13) -0.0023(15)
C62 0.0284(16) 0.0351(18) 0.0284(16) -0.0012(13) 0.0016(13) 0.0034(13)
C63 0.0316(17) 0.0384(19) 0.0259(16) -0.0024(13) 0.0046(13) -0.0014(14)
C64 0.0343(18) 0.041(2) 0.0341(18) 0.0022(15) 0.0021(14) -0.0012(15)
C65 0.0344(19) 0.044(2) 0.049(2) -0.0020(17) 0.0117(16) 0.0009(16)
C66 0.047(2) 0.055(2) 0.0361(19) -0.0089(17) 0.0099(16) -0.0062(18)
C67 0.046(2) 0.058(2) 0.0314(18) 0.0001(17) 0.0019(15) -0.0038(18)
C68 0.0351(18) 0.046(2) 0.0322(17) 0.0047(15) 0.0008(14) 0.0004(15)
C69 0.0251(17) 0.044(2) 0.0434(19) -0.0125(16) 0.0019(14) 0.0030(14)
C70 0.036(2) 0.042(2) 0.095(3) -0.019(2) -0.006(2) 0.0038(17)
C71 0.031(2) 0.052(3) 0.136(5) -0.043(3) 0.000(3) -0.0012(19)
C72 0.036(2) 0.108(4) 0.086(4) -0.066(3) -0.014(2) 0.015(3)
C73 0.037(2) 0.114(4) 0.040(2) -0.025(2) -0.0046(17) 0.010(2)
C74 0.034(2) 0.084(3) 0.0363(19) -0.0097(19) 0.0010(15) 0.0061(19)
C75 0.0254(16) 0.0368(19) 0.0367(17) 0.0026(14) 0.0052(13) 0.0022(13)
C76 0.0350(18) 0.043(2) 0.0326(17) 0.0051(15) 0.0051(14) 0.0001(15)
C77 0.0366(19) 0.049(2) 0.0406(19) 0.0110(17) 0.0050(15) 0.0050(16)
C78 0.0340(19) 0.048(2) 0.061(2) 0.0124(19) 0.0108(17) 0.0106(16)
C79 0.036(2) 0.042(2) 0.066(3) -0.0035(19) 0.0105(18) 0.0065(16)
C80 0.0357(19) 0.042(2) 0.045(2) -0.0033(16) 0.0053(15) 0.0029(15)
C81 0.0221(15) 0.0375(18) 0.0334(17) -0.0054(14) 0.0015(12) 0.0013(13)
C82 0.041(2) 0.038(2) 0.0423(19) -0.0017(15) 0.0118(16) -0.0017(15)
C83 0.040(2) 0.059(3) 0.043(2) 0.0003(18) 0.0180(16) -0.0063(17)
C84 0.0315(18) 0.060(2) 0.0362(18) -0.0098(17) 0.0065(14) 0.0056(17)
C85 0.044(2) 0.046(2) 0.0365(18) -0.0045(16) 0.0016(15) 0.0171(17)
C86 0.0396(19) 0.045(2) 0.0306(17) 0.0013(15) 0.0023(14) 0.0067(16)
C87 0.046(2) 0.044(2) 0.067(3) -0.001(2) 0.003(2) -0.0017(18)
C88 0.042(2) 0.065(3) 0.056(2) 0.000(2) 0.0025(19) -0.0097(19)
C89 0.0360(19) 0.052(2) 0.0371(19) -0.0022(17) 0.0081(15) -0.0031(17)
C90 0.0304(17) 0.048(2) 0.0300(17) -0.0012(15) 0.0013(13) 0.0009(15)
C91 0.0268(16) 0.0422(19) 0.0294(16) 0.0023(14) 0.0032(13) 0.0026(14)
C92 0.0306(17) 0.0405(19) 0.0283(16) 0.0014(14) 0.0034(13) -0.0015(14)
C93 0.044(2) 0.043(2) 0.0352(18) 0.0076(15) 0.0031(15) 0.0029(16)
C94 0.057(2) 0.059(3) 0.0318(19) 0.0036(17) 0.0005(17) 0.003(2)
C95 0.071(3) 0.071(3) 0.034(2) -0.0015(19) 0.0165(19) 0.005(2)
C96 0.048(2) 0.067(3) 0.042(2) -0.0063(19) 0.0115(17) 0.012(2)
C97 0.0317(18) 0.054(2) 0.0332(18) 0.0012(16) 0.0004(14) 0.0048(15)
C98 0.0295(17) 0.048(2) 0.0361(18) 0.0038(15) 0.0023(14) -0.0015(15)
C99 0.0303(17) 0.0380(19) 0.0298(16) 0.0017(14) 0.0001(13) 0.0001(14)
C100 0.0307(18) 0.052(2) 0.0352(18) -0.0022(16) -0.0011(14) 0.0029(16)
C101 0.048(2) 0.064(3) 0.038(2) -0.0088(18) -0.0068(17) 0.0010(19)
C102 0.039(2) 0.066(3) 0.043(2) -0.0032(19) -0.0078(16) -0.0025(18)
C103 0.0292(19) 0.057(2) 0.052(2) 0.0023(18) -0.0005(16) 0.0001(16)
C104 0.0282(17) 0.042(2) 0.0348(17) 0.0055(15) 0.0030(13) 0.0031(14)
C105 0.040(2) 0.052(2) 0.0354(19) 0.0080(16) -0.0002(15) 0.0048(17)
C106 0.034(2) 0.067(3) 0.051(2) 0.014(2) -0.0041(17) 0.0057(18)
C107 0.039(2) 0.056(3) 0.072(3) 0.018(2) 0.0022(19) 0.0153(19)
C108 0.066(3) 0.046(2) 0.070(3) -0.002(2) -0.006(2) 0.014(2)
C109 0.047(2) 0.049(2) 0.052(2) -0.0008(18) -0.0057(18) 0.0079(18)
C110 0.0269(16) 0.048(2) 0.0251(15) 0.0010(14) 0.0026(12) 0.0046(14)
C111 0.041(2) 0.049(2) 0.040(2) 0.0011(16) 0.0109(16) 0.0018(17)
C112 0.055(2) 0.053(2) 0.053(2) -0.0041(19) 0.0180(19) 0.0070(19)
C113 0.052(2) 0.070(3) 0.038(2) -0.0029(19) 0.0187(17) 0.006(2)
C114 0.055(2) 0.066(3) 0.042(2) 0.0046(19) 0.0174(18) -0.007(2)
C115 0.046(2) 0.051(2) 0.039(2) 0.0039(17) 0.0066(16) -0.0005(17)
C116 0.066(4) 0.073(4) 0.108(4) 0.000(3) 0.026(3) 0.007(3)
O1 0.0508(16) 0.0417(15) 0.0468(15) -0.0078(12) -0.0037(12) 0.0022(12)
O2 0.0524(17) 0.075(2) 0.0446(15) -0.0036(14) -0.0050(13) -0.0155(14)
O3 0.062(2) 0.109(3) 0.067(2) -0.0203(19) 0.0147(16) -0.0450(19)
O4 0.081(2) 0.096(3) 0.089(2) 0.031(2) 0.0053(19) 0.044(2)
O5 0.0421(14) 0.0405(14) 0.0460(14) -0.0042(11) -0.0010(11) 0.0022(11)
O6 0.0484(17) 0.0596(18) 0.0678(19) -0.0043(14) 0.0001(14) -0.0153(14)
O7 0.069(2) 0.076(2) 0.0448(16) 0.0019(15) -0.0063(14) 0.0238(16)
O8 0.0570(18) 0.0672(19) 0.0608(18) -0.0026(15) 0.0083(14) 0.0267(15)
O9 0.0417(15) 0.0432(15) 0.0549(16) 0.0097(12) -0.0015(12) -0.0025(11)
O10 0.0598(18) 0.073(2) 0.0488(16) -0.0024(14) -0.0103(13) -0.0229(16)
O11 0.0671(19) 0.088(2) 0.0410(15) 0.0157(15) -0.0071(13) -0.0434(17)
O12 0.0475(16) 0.0668(19) 0.0629(18) -0.0003(15) -0.0051(13) 0.0120(14)
O13 0.0526(17) 0.0493(16) 0.0606(17) 0.0087(14) -0.0005(14) -0.0026(13)
O14 0.098(3) 0.176(4) 0.090(3) -0.077(3) 0.011(2) -0.030(3)
O15 0.099(3) 0.152(4) 0.335(8) 0.172(5) -0.111(5) -0.054(3)
O16 0.0593(19) 0.076(2) 0.0556(17) 0.0088(15) -0.0020(14) -0.0241(16)
F1 0.077(2) 0.127(3) 0.105(2) -0.020(2) 0.0512(18) -0.0327(19)
F2 0.107(3) 0.186(4) 0.0538(17) -0.038(2) 0.0188(17) -0.012(2)
F3 0.081(2) 0.092(2) 0.150(3) -0.041(2) 0.007(2) 0.0300(18)
F4 0.0736(19) 0.0768(19) 0.136(3) 0.0151(18) 0.0643(19) 0.0230(15)
F5 0.107(2) 0.096(2) 0.0653(17) 0.0271(16) 0.0251(16) 0.0114(18)
F6 0.0520(16) 0.0685(19) 0.169(3) 0.0127(19) 0.0105(18) -0.0208(14)
F7 0.096(2) 0.083(2) 0.124(2) -0.0096(18) 0.070(2) -0.0299(17)
F8 0.093(2) 0.0847(19) 0.0448(14) -0.0100(13) 0.0049(13) 0.0049(16)
F9 0.0656(17) 0.0655(18) 0.126(2) -0.0220(17) -0.0114(16) 0.0203(14)
F10 0.072(2) 0.114(3) 0.275(5) 0.082(3) 0.070(3) -0.001(2)
F11 0.091(2) 0.094(2) 0.085(2) 0.0267(17) 0.0281(17) 0.0209(18)
F12 0.135(3) 0.110(3) 0.137(3) -0.022(2) 0.064(3) 0.011(2)
P1 0.0265(4) 0.0344(5) 0.0301(4) 0.0018(3) 0.0009(3) -0.0015(3)
P2 0.0280(4) 0.0370(5) 0.0282(4) 0.0036(3) 0.0051(3) 0.0026(3)
P3 0.0265(4) 0.0401(5) 0.0269(4) 0.0018(3) 0.0016(3) 0.0030(3)
P4 0.0261(4) 0.0337(5) 0.0306(4) -0.0034(3) 0.0022(3) 0.0010(3)
S1 0.0350(5) 0.0559(6) 0.0360(5) 0.0035(4) -0.0002(4) 0.0010(4)
S2 0.0340(5) 0.0488(6) 0.0386(5) -0.0014(4) 0.0024(4) 0.0038(4)
S3 0.0361(5) 0.0545(6) 0.0336(5) 0.0032(4) -0.0034(4) -0.0103(4)
S4 0.0514(6) 0.0844(9) 0.0484(6) -0.0090(6) -0.0067(5) -0.0188(6)

loop_
_atom_type_symbol
_atom_type_description
_atom_type_scat_dispersion_real
_atom_type_scat_dispersion_imag
_atom_type_scat_source
C C 0.0181 0.0091 'International Tables Vol C Tables 4.2.6.8 and 6.1.1.4'
H H 0 0 'International Tables Vol C Tables 4.2.6.8 and 6.1.1.4'
O O 0.0492 0.0322 'International Tables Vol C Tables 4.2.6.8 and 6.1.1.4'
F F 0.0727 0.0534 'International Tables Vol C Tables 4.2.6.8 and 6.1.1.4'
P P 0.2955 0.4335 'International Tables Vol C Tables 4.2.6.8 and 6.1.1.4'
S S 0.3331 0.5567 'International Tables Vol C Tables 4.2.6.8 and 6.1.1.4'

loop_
_geom_angle_atom_site_label_1
_geom_angle_atom_site_label_2
_geom_angle_atom_site_label_3
_geom_angle
C2 C1 H1A 109.5
C2 C1 H1B 109.5
H1A C1 H1B 109.5
C2 C1 H1C 109.5
H1A C1 H1C 109.5
H1B C1 H1C 109.5
O1 C2 C1 123.4(3)
O1 C2 C3 120.4(3)
C1 C2 C3 116.1(3)
C2 C3 C4 111.2(3)
C2 C3 H3A 109.4
C4 C3 H3A 109.4
C2 C3 H3B 109.4
C4 C3 H3B 109.4
H3A C3 H3B 108
C5 C4 C3 112.5(2)
C5 C4 P1 112.2(2)
C3 C4 P1 109.8(2)
C5 C4 H4 107.4
C3 C4 H4 107.4
P1 C4 H4 107.4
C6 C5 C10 118.1(3)
C6 C5 C4 121.3(3)
C10 C5 C4 120.5(3)
C5 C6 C7 120.8(3)
C5 C6 H6 119.6
C7 C6 H6 119.6
C8 C7 C6 120.2(4)
C8 C7 H7 119.9
C6 C7 H7 119.9
C7 C8 C9 120.7(4)
C7 C8 H8 119.7
C9 C8 H8 119.7
C10 C9 C8 119.4(4)
C10 C9 H9 120.3
C8 C9 H9 120.3
C9 C10 C5 120.8(4)
C9 C10 H10 119.6
C5 C10 H10 119.6
C16 C11 C12 119.4(3)
C16 C11 P1 120.0(3)
C12 C11 P1 120.1(3)
C13 C12 C11 119.1(4)
C13 C12 H12 120.4
C11 C12 H12 120.4
C14 C13 C12 120.4(4)
C14 C13 H13 119.8
C12 C13 H13 119.8
C15 C14 C13 120.6(4)
C15 C14 H14 119.7
C13 C14 H14 119.7
C14 C15 C16 120.4(4)
C14 C15 H15 119.8
C16 C15 H15 119.8
C11 C16 C15 120.0(4)
C11 C16 H16 120
C15 C16 H16 120
C18 C17 C22 119.4(3)
C18 C17 P1 121.2(3)
C22 C17 P1 119.0(3)
C17 C18 C19 119.6(4)
C17 C18 H18 120.2
C19 C18 H18 120.2
C20 C19 C18 120.7(4)
C20 C19 H19 119.7
C18 C19 H19 119.7
C21 C20 C19 120.1(4)
C21 C20 H20 119.9
C19 C20 H20 119.9
C20 C21 C22 119.8(4)
C20 C21 H21 120.1
C22 C21 H21 120.1
C21 C22 C17 120.3(3)
C21 C22 H22 119.8
C17 C22 H22 119.8
C28 C23 C24 120.0(3)
C28 C23 P1 121.4(3)
C24 C23 P1 118.2(3)
C25 C24 C23 119.3(3)
C25 C24 H24 120.4
C23 C24 H24 120.4
C26 C25 C24 120.3(3)
C26 C25 H25 119.8
C24 C25 H25 119.8
C27 C26 C25 120.2(3)
C27 C26 H26 119.9
C25 C26 H26 119.9
C26 C27 C28 120.4(4)
C26 C27 H27 119.8
C28 C27 H27 119.8
C23 C28 C27 119.7(3)
C23 C28 H28 120.1
C27 C28 H28 120.1
F3 C29 F2 106.3(4)
F3 C29 F1 106.7(4)
F2 C29 F1 108.8(4)
F3 C29 S1 112.3(4)
F2 C29 S1 111.8(3)
F1 C29 S1 110.7(3)
C31 C30 H30A 109.5
C31 C30 H30B 109.5
H30A C30 H30B 109.5
C31 C30 H30C 109.5
H30A C30 H30C 109.5
H30B C30 H30C 109.5
O5 C31 C32 122.3(3)
O5 C31 C30 122.1(3)
C32 C31 C30 115.7(3)
C31 C32 C33 111.5(3)
C31 C32 H32A 109.3
C33 C32 H32A 109.3
C31 C32 H32B 109.3
C33 C32 H32B 109.3
H32A C32 H32B 108
C34 C33 C32 113.3(3)
C34 C33 P2 110.6(2)
C32 C33 P2 113.8(2)
C34 C33 H33 106.2
C32 C33 H33 106.2
P2 C33 H33 106.2
C35 C34 C39 118.7(3)
C35 C34 C33 120.0(3)
C39 C34 C33 121.3(3)
C34 C35 C36 120.7(3)
C34 C35 H35 119.6
C36 C35 H35 119.6
C37 C36 C35 119.8(3)
C37 C36 H36 120.1
C35 C36 H36 120.1
C36 C37 C38 119.7(3)
C36 C37 H37 120.1
C38 C37 H37 120.1
C39 C38 C37 120.2(3)
C39 C38 H38 119.9
C37 C38 H38 119.9
C38 C39 C34 120.8(3)
C38 C39 H39 119.6
C34 C39 H39 119.6
C41 C40 C45 119.9(3)
C41 C40 P2 121.2(3)
C45 C40 P2 118.8(3)
C42 C41 C40 120.0(3)
C42 C41 H41 120
C40 C41 H41 120
C43 C42 C41 120.4(3)
C43 C42 H42 119.8
C41 C42 H42 119.8
C42 C43 C44 119.7(3)
C42 C43 H43 120.1
C44 C43 H43 120.1
C45 C44 C43 120.2(3)
C45 C44 H44 119.9
C43 C44 H44 119.9
C44 C45 C40 119.6(3)
C44 C45 H45 120.2
C40 C45 H45 120.2
C47 C46 C51 118.1(3)
C47 C46 P2 122.4(3)
C51 C46 P2 119.3(3)
C48 C47 C46 120.8(4)
C48 C47 H47 119.6
C46 C47 H47 119.6
C47 C48 C49 120.6(4)
C47 C48 H48 119.7
C49 C48 H48 119.7
C50 C49 C48 119.5(4)
C50 C49 H49 120.3
C48 C49 H49 120.3
C49 C50 C51 120.8(4)
C49 C50 H50 119.6
C51 C50 H50 119.6
C50 C51 C46 120.2(3)
C50 C51 H51 119.9
C46 C51 H51 119.9
C57 C52 C53 120.2(3)
C57 C52 P2 122.6(3)
C53 C52 P2 116.9(3)
C54 C53 C52 119.2(4)
C54 C53 H53 120.4
C52 C53 H53 120.4
C53 C54 C55 120.3(4)
C53 C54 H54 119.8
C55 C54 H54 119.8
C56 C55 C54 120.4(4)
C56 C55 H55 119.8
C54 C55 H55 119.8
C55 C56 C57 121.1(4)
C55 C56 H56 119.5
C57 C56 H56 119.5
C52 C57 C56 118.8(4)
C52 C57 H57 120.6
C56 C57 H57 120.6
F6 C58 F4 107.1(4)
F6 C58 F5 105.3(4)
F4 C58 F5 108.5(4)
F6 C58 S2 112.2(3)
F4 C58 S2 111.7(3)
F5 C58 S2 111.7(3)
C60 C59 H59A 109.5
C60 C59 H59B 109.5
H59A C59 H59B 109.5
C60 C59 H59C 109.5
H59A C59 H59C 109.5
H59B C59 H59C 109.5
O9 C60 C59 122.9(3)
O9 C60 C61 121.1(3)
C59 C60 C61 116.0(3)
C60 C61 C62 111.2(3)
C60 C61 H61A 109.4
C62 C61 H61A 109.4
C60 C61 H61B 109.4
C62 C61 H61B 109.4
H61A C61 H61B 108
C61 C62 C63 112.0(3)
C61 C62 P4 109.9(2)
C63 C62 P4 111.2(2)
C61 C62 H62 107.8
C63 C62 H62 107.8
P4 C62 H62 107.8
C64 C63 C68 118.9(3)
C64 C63 C62 121.1(3)
C68 C63 C62 120.0(3)
C63 C64 C65 120.7(3)
C63 C64 H64 119.7
C65 C64 H64 119.7
C66 C65 C64 119.7(3)
C66 C65 H65 120.1
C64 C65 H65 120.1
C65 C66 C67 119.7(3)
C65 C66 H66 120.2
C67 C66 H66 120.2
C66 C67 C68 120.3(3)
C66 C67 H67 119.8
C68 C67 H67 119.8
C63 C68 C67 120.6(3)
C63 C68 H68 119.7
C67 C68 H68 119.7
C74 C69 C70 119.5(4)
C74 C69 P4 121.3(3)
C70 C69 P4 118.9(3)
C69 C70 C71 119.2(4)
C69 C70 H70 120.4
C71 C70 H70 120.4
C72 C71 C70 120.9(5)
C72 C71 H71 119.5
C70 C71 H71 119.5
C73 C72 C71 120.1(4)
C73 C72 H72 120
C71 C72 H72 120
C72 C73 C74 120.3(5)
C72 C73 H73 119.9
C74 C73 H73 119.9
C69 C74 C73 120.0(4)
C69 C74 H74 120
C73 C74 H74 120
C80 C75 C76 119.8(3)
C80 C75 P4 119.9(3)
C76 C75 P4 119.7(3)
C77 C76 C75 119.5(3)
C77 C76 H76 120.2
C75 C76 H76 120.2
C78 C77 C76 120.6(3)
C78 C77 H77 119.7
C76 C77 H77 119.7
C77 C78 C79 120.1(3)
C77 C78 H78 120
C79 C78 H78 120
C78 C79 C80 120.9(4)
C78 C79 H79 119.6
C80 C79 H79 119.6
C75 C80 C79 119.1(3)
C75 C80 H80 120.4
C79 C80 H80 120.4
C82 C81 C86 120.1(3)
C82 C81 P4 118.5(3)
C86 C81 P4 121.2(3)
C83 C82 C81 119.5(3)
C83 C82 H82 120.2
C81 C82 H82 120.2
C84 C83 C82 119.9(3)
C84 C83 H83 120.1
C82 C83 H83 120.1
C85 C84 C83 120.5(3)
C85 C84 H84 119.7
C83 C84 H84 119.7
C84 C85 C86 120.7(3)
C84 C85 H85 119.7
C86 C85 H85 119.7
C85 C86 C81 119.3(3)
C85 C86 H86 120.3
C81 C86 H86 120.3
F9 C87 F7 107.4(4)
F9 C87 F8 107.2(3)
F7 C87 F8 107.7(4)
F9 C87 S3 112.4(3)
F7 C87 S3 110.5(3)
F8 C87 S3 111.4(3)
C89 C88 H88A 109.5
C89 C88 H88B 109.5
H88A C88 H88B 109.5
C89 C88 H88C 109.5
H88A C88 H88C 109.5
H88B C88 H88C 109.5
O13 C89 C90 120.9(3)
O13 C89 C88 122.7(4)
C90 C89 C88 116.4(3)
C89 C90 C91 111.4(3)
C89 C90 H90A 109.3
C91 C90 H90A 109.3
C89 C90 H90B 109.3
C91 C90 H90B 109.3
H90A C90 H90B 108
C90 C91 C92 113.3(3)
C90 C91 P3 113.0(2)
C92 C91 P3 110.3(2)
C90 C91 H91 106.6
C92 C91 H91 106.6
P3 C91 H91 106.6
C97 C92 C93 119.1(3)
C97 C92 C91 121.0(3)
C93 C92 C91 119.9(3)
C92 C93 C94 120.5(3)
C92 C93 H93 119.7
C94 C93 H93 119.7
C95 C94 C93 119.9(3)
C95 C94 H94 120.1
C93 C94 H94 120.1
C94 C95 C96 120.0(4)
C94 C95 H95 120
C96 C95 H95 120
C95 C96 C97 120.0(4)
C95 C96 H96 120
C97 C96 H96 120
C92 C97 C96 120.5(3)
C92 C97 H97 119.7
C96 C97 H97 119.7
C103 C98 C99 119.7(3)
C103 C98 H98 120.1
C99 C98 H98 120.1
C98 C99 C100 120.1(3)
C98 C99 P3 118.6(2)
C100 C99 P3 121.2(2)
C99 C100 C101 119.8(3)
C99 C100 H100 120.1
C101 C100 H100 120.1
C102 C101 C100 119.6(4)
C102 C101 H101 120.2
C100 C101 H101 120.2
C103 C102 C101 120.7(3)
C103 C102 H102 119.7
C101 C102 H102 119.7
C98 C103 C102 120.1(3)
C98 C103 H103 119.9
C102 C103 H103 119.9
C109 C104 C105 118.3(3)
C109 C104 P3 123.9(3)
C105 C104 P3 117.8(3)
C106 C105 C104 120.7(4)
C106 C105 H105 119.6
C104 C105 H105 119.6
C107 C106 C105 120.2(4)
C107 C106 H106 119.9
C105 C106 H106 119.9
C108 C107 C106 120.3(4)
C108 C107 H107 119.9
C106 C107 H107 119.9
C107 C108 C109 120.1(4)
C107 C108 H108 119.9
C109 C108 H108 119.9
C104 C109 C108 120.3(4)
C104 C109 H109 119.8
C108 C109 H109 119.8
C115 C110 C111 120.0(3)
C115 C110 P3 118.1(3)
C111 C110 P3 121.7(3)
C110 C111 C112 119.6(4)
C110 C111 H111 120.2
C112 C111 H111 120.2
C113 C112 C111 120.5(4)
C113 C112 H112 119.8
C111 C112 H112 119.8
C112 C113 C114 120.0(4)
C112 C113 H113 120
C114 C113 H113 120
C113 C114 C115 120.3(4)
C113 C114 H114 119.9
C115 C114 H114 119.9
C110 C115 C114 119.7(4)
C110 C115 H115 120.2
C114 C115 H115 120.2
F11 C116 F10 110.3(5)
F11 C116 F12 108.9(5)
F10 C116 F12 110.4(5)
F11 C116 S4 113.6(4)
F10 C116 S4 106.9(4)
F12 C116 S4 106.7(4)
C17 P1 C11 110.18(16)
C17 P1 C23 110.28(15)
C11 P1 C23 106.71(15)
C17 P1 C4 109.01(15)
C11 P1 C4 111.35(15)
C23 P1 C4 109.29(15)
C40 P2 C46 110.24(16)
C40 P2 C52 108.93(15)
C46 P2 C52 106.18(15)
C40 P2 C33 107.86(15)
C46 P2 C33 112.49(15)
C52 P2 C33 111.11(15)
C104 P3 C99 110.90(16)
C104 P3 C110 107.10(15)
C99 P3 C110 109.35(15)
C104 P3 C91 111.47(15)
C99 P3 C91 107.92(15)
C110 P3 C91 110.10(16)
C75 P4 C81 109.91(15)
C75 P4 C69 109.07(16)
C81 P4 C69 107.52(15)
C75 P4 C62 108.78(15)
C81 P4 C62 110.11(15)
C69 P4 C62 111.43(15)
O4 S1 O2 115.6(2)
O4 S1 O3 114.9(2)
O2 S1 O3 114.11(18)
O4 S1 C29 103.2(2)
O2 S1 C29 103.9(2)
O3 S1 C29 102.8(2)
O7 S2 O6 115.26(19)
O7 S2 O8 115.45(18)
O6 S2 O8 114.98(19)
O7 S2 C58 102.7(2)
O6 S2 C58 102.0(2)
O8 S2 C58 103.76(19)
O11 S3 O12 115.36(19)
O11 S3 O10 114.64(16)
O12 S3 O10 115.06(18)
O11 S3 C87 102.61(19)
O12 S3 C87 102.78(18)
O10 S3 C87 103.91(19)
O15 S4 O16 119.8(2)
O15 S4 O14 115.5(3)
O16 S4 O14 111.1(2)
O15 S4 C116 109.7(4)
O16 S4 C116 103.8(2)
O14 S4 C116 92.7(2)

loop_
_geom_bond_atom_site_label_1
_geom_bond_atom_site_label_2
_geom_bond_distance
C1 C2 1.492(4)
C1 H1A 0.98
C1 H1B 0.98
C1 H1C 0.98
C2 O1 1.212(4)
C2 C3 1.516(4)
C3 C4 1.534(4)
C3 H3A 0.99
C3 H3B 0.99
C4 C5 1.519(4)
C4 P1 1.827(3)
C4 H4 1
C5 C6 1.389(4)
C5 C10 1.400(4)
C6 C7 1.391(5)
C6 H6 0.95
C7 C8 1.355(6)
C7 H7 0.95
C8 C9 1.391(6)
C8 H8 0.95
C9 C10 1.386(5)
C9 H9 0.95
C10 H10 0.95
C11 C16 1.395(5)
C11 C12 1.402(5)
C11 P1 1.793(3)
C12 C13 1.390(5)
C12 H12 0.95
C13 C14 1.377(6)
C13 H13 0.95
C14 C15 1.361(6)
C14 H14 0.95
C15 C16 1.385(5)
C15 H15 0.95
C16 H16 0.95
C17 C18 1.389(5)
C17 C22 1.405(5)
C17 P1 1.790(3)
C18 C19 1.395(5)
C18 H18 0.95
C19 C20 1.379(5)
C19 H19 0.95
C20 C21 1.386(5)
C20 H20 0.95
C21 C22 1.386(5)
C21 H21 0.95
C22 H22 0.95
C23 C28 1.385(4)
C23 C24 1.405(5)
C23 P1 1.792(3)
C24 C25 1.380(5)
C24 H24 0.95
C25 C26 1.389(5)
C25 H25 0.95
C26 C27 1.370(5)
C26 H26 0.95
C27 C28 1.388(5)
C27 H27 0.95
C28 H28 0.95
C29 F3 1.321(6)
C29 F2 1.314(5)
C29 F1 1.326(5)
C29 S1 1.817(5)
C30 C31 1.500(4)
C30 H30A 0.98
C30 H30B 0.98
C30 H30C 0.98
C31 O5 1.208(4)
C31 C32 1.503(4)
C32 C33 1.530(4)
C32 H32A 0.99
C32 H32B 0.99
C33 C34 1.525(4)
C33 P2 1.832(3)
C33 H33 1
C34 C35 1.389(4)
C34 C39 1.390(4)
C35 C36 1.386(5)
C35 H35 0.95
C36 C37 1.390(5)
C36 H36 0.95
C37 C38 1.383(5)
C37 H37 0.95
C38 C39 1.380(5)
C38 H38 0.95
C39 H39 0.95
C40 C41 1.390(4)
C40 C45 1.388(4)
C40 P2 1.793(3)
C41 C42 1.386(4)
C41 H41 0.95
C42 C43 1.378(5)
C42 H42 0.95
C43 C44 1.391(5)
C43 H43 0.95
C44 C45 1.392(5)
C44 H44 0.95
C45 H45 0.95
C46 C47 1.388(5)
C46 C51 1.407(5)
C46 P2 1.790(3)
C47 C48 1.384(6)
C47 H47 0.95
C48 C49 1.366(6)
C48 H48 0.95
C49 C50 1.383(5)
C49 H49 0.95
C50 C51 1.374(5)
C50 H50 0.95
C51 H51 0.95
C52 C57 1.398(5)
C52 C53 1.397(5)
C52 P2 1.792(3)
C53 C54 1.394(5)
C53 H53 0.95
C54 C55 1.370(6)
C54 H54 0.95
C55 C56 1.373(6)
C55 H55 0.95
C56 C57 1.384(5)
C56 H56 0.95
C57 H57 0.95
C58 F6 1.330(5)
C58 F4 1.310(5)
C58 F5 1.327(5)
C58 S2 1.811(4)
C59 C60 1.502(5)
C59 H59A 0.98
C59 H59B 0.98
C59 H59C 0.98
C60 O9 1.210(4)
C60 C61 1.504(4)
C61 C62 1.540(4)
C61 H61A 0.99
C61 H61B 0.99
C62 C63 1.529(4)
C62 P4 1.834(3)
C62 H62 1
C63 C64 1.384(4)
C63 C68 1.396(4)
C64 C65 1.391(5)
C64 H64 0.95
C65 C66 1.389(5)
C65 H65 0.95
C66 C67 1.387(5)
C66 H66 0.95
C67 C68 1.376(5)
C67 H67 0.95
C68 H68 0.95
C69 C74 1.400(5)
C69 C70 1.386(5)
C69 P4 1.804(3)
C70 C71 1.393(5)
C70 H70 0.95
C71 C72 1.369(7)
C71 H71 0.95
C72 C73 1.373(7)
C72 H72 0.95
C73 C74 1.380(5)
C73 H73 0.95
C74 H74 0.95
C75 C80 1.402(4)
C75 C76 1.411(4)
C75 P4 1.784(3)
C76 C77 1.373(5)
C76 H76 0.95
C77 C78 1.393(5)
C77 H77 0.95
C78 C79 1.373(5)
C78 H78 0.95
C79 C80 1.390(5)
C79 H79 0.95
C80 H80 0.95
C81 C82 1.394(5)
C81 C86 1.389(5)
C81 P4 1.795(3)
C82 C83 1.387(5)
C82 H82 0.95
C83 C84 1.378(5)
C83 H83 0.95
C84 C85 1.369(5)
C84 H84 0.95
C85 C86 1.382(5)
C85 H85 0.95
C86 H86 0.95
C87 F9 1.316(5)
C87 F7 1.317(4)
C87 F8 1.331(5)
C87 S3 1.819(4)
C88 C89 1.491(5)
C88 H88A 0.98
C88 H88B 0.98
C88 H88C 0.98
C89 O13 1.208(4)
C89 C90 1.520(5)
C90 C91 1.537(4)
C90 H90A 0.99
C90 H90B 0.99
C91 C92 1.522(4)
C91 P3 1.828(3)
C91 H91 1
C92 C97 1.386(5)
C92 C93 1.396(4)
C93 C94 1.388(5)
C93 H93 0.95
C94 C95 1.387(6)
C94 H94 0.95
C95 C96 1.384(5)
C95 H95 0.95
C96 C97 1.392(5)
C96 H96 0.95
C97 H97 0.95
C98 C103 1.379(5)
C98 C99 1.396(4)
C98 H98 0.95
C99 C100 1.382(4)
C99 P3 1.793(3)
C100 C101 1.389(5)
C100 H100 0.95
C101 C102 1.387(5)
C101 H101 0.95
C102 C103 1.372(5)
C102 H102 0.95
C103 H103 0.95
C104 C109 1.395(5)
C104 C105 1.398(5)
C104 P3 1.791(3)
C105 C106 1.379(5)
C105 H105 0.95
C106 C107 1.380(6)
C106 H106 0.95
C107 C108 1.370(6)
C107 H107 0.95
C108 C109 1.395(5)
C108 H108 0.95
C109 H109 0.95
C110 C115 1.393(5)
C110 C111 1.386(5)
C110 P3 1.793(3)
C111 C112 1.390(5)
C111 H111 0.95
C112 C113 1.374(5)
C112 H112 0.95
C113 C114 1.386(5)
C113 H113 0.95
C114 C115 1.382(5)
C114 H114 0.95
C115 H115 0.95
C116 F11 1.240(6)
C116 F10 1.362(6)
C116 F12 1.382(6)
C116 S4 1.865(6)
O2 S1 1.427(3)
O3 S1 1.430(3)
O4 S1 1.398(3)
O6 S2 1.424(3)
O7 S2 1.428(3)
O8 S2 1.436(3)
O10 S3 1.439(3)
O11 S3 1.434(3)
O12 S3 1.430(3)
O14 S4 1.575(5)
O15 S4 1.318(4)
O16 S4 1.402(3)

loop_
_geom_torsion_atom_site_label_1
_geom_torsion_atom_site_label_2
_geom_torsion_atom_site_label_3
_geom_torsion_atom_site_label_4
_geom_torsion
O1 C2 C3 C4 26.8(4)
C1 C2 C3 C4 -155.1(3)
C2 C3 C4 C5 69.6(3)
C2 C3 C4 P1 -164.6(2)
C3 C4 C5 C6 49.3(4)
P1 C4 C5 C6 -75.1(3)
C3 C4 C5 C10 -128.9(3)
P1 C4 C5 C10 106.7(3)
C10 C5 C6 C7 -2.3(5)
C4 C5 C6 C7 179.5(3)
C5 C6 C7 C8 1.3(6)
C6 C7 C8 C9 0.5(7)
C7 C8 C9 C10 -1.3(7)
C8 C9 C10 C5 0.3(6)
C6 C5 C10 C9 1.4(5)
C4 C5 C10 C9 179.7(3)
C16 C11 C12 C13 1.9(5)
P1 C11 C12 C13 174.1(3)
C11 C12 C13 C14 -0.1(6)
C12 C13 C14 C15 -1.4(6)
C13 C14 C15 C16 1.0(6)
C12 C11 C16 C15 -2.2(5)
P1 C11 C16 C15 -174.5(3)
C14 C15 C16 C11 0.8(5)
C22 C17 C18 C19 -0.2(5)
P1 C17 C18 C19 172.5(3)
C17 C18 C19 C20 -0.7(6)
C18 C19 C20 C21 0.1(6)
C19 C20 C21 C22 1.4(6)
C20 C21 C22 C17 -2.3(5)
C18 C17 C22 C21 1.7(5)
P1 C17 C22 C21 -171.1(3)
C28 C23 C24 C25 2.2(5)
P1 C23 C24 C25 -170.1(3)
C23 C24 C25 C26 -0.5(5)
C24 C25 C26 C27 -1.9(5)
C25 C26 C27 C28 2.5(5)
C24 C23 C28 C27 -1.6(5)
P1 C23 C28 C27 170.4(2)
C26 C27 C28 C23 -0.7(5)
O5 C31 C32 C33 -18.1(4)
C30 C31 C32 C33 162.4(3)
C31 C32 C33 C34 -70.5(3)
C31 C32 C33 P2 162.1(2)
C32 C33 C34 C35 128.5(3)
P2 C33 C34 C35 -102.4(3)
C32 C33 C34 C39 -51.6(4)
P2 C33 C34 C39 77.5(3)
C39 C34 C35 C36 -0.2(5)
C33 C34 C35 C36 179.7(3)
C34 C35 C36 C37 -0.3(5)
C35 C36 C37 C38 0.0(6)
C36 C37 C38 C39 0.8(6)
C37 C38 C39 C34 -1.2(5)
C35 C34 C39 C38 0.9(5)
C33 C34 C39 C38 -178.9(3)
C45 C40 C41 C42 2.5(5)
P2 C40 C41 C42 -179.9(3)
C40 C41 C42 C43 -1.8(6)
C41 C42 C43 C44 -0.2(6)
C42 C43 C44 C45 1.4(6)
C43 C44 C45 C40 -0.6(6)
C41 C40 C45 C44 -1.3(5)
P2 C40 C45 C44 -179.0(3)
C51 C46 C47 C48 1.4(6)
P2 C46 C47 C48 175.3(3)
C46 C47 C48 C49 0.1(7)
C47 C48 C49 C50 -0.6(7)
C48 C49 C50 C51 -0.5(6)
C49 C50 C51 C46 2.0(5)
C47 C46 C51 C50 -2.4(5)
P2 C46 C51 C50 -176.5(3)
C57 C52 C53 C54 -0.4(5)
P2 C52 C53 C54 174.1(3)
C52 C53 C54 C55 0.3(6)
C53 C54 C55 C56 0.7(6)
C54 C55 C56 C57 -1.5(6)
C53 C52 C57 C56 -0.4(5)
P2 C52 C57 C56 -174.6(3)
C55 C56 C57 C52 1.4(5)
O9 C60 C61 C62 27.4(4)
C59 C60 C61 C62 -152.8(3)
C60 C61 C62 C63 67.5(3)
C60 C61 C62 P4 -168.4(2)
C61 C62 C63 C64 50.1(4)
P4 C62 C63 C64 -73.3(3)
C61 C62 C63 C68 -129.5(3)
P4 C62 C63 C68 107.1(3)
C68 C63 C64 C65 -2.7(5)
C62 C63 C64 C65 177.6(3)
C63 C64 C65 C66 0.7(5)
C64 C65 C66 C67 1.8(5)
C65 C66 C67 C68 -2.3(6)
C64 C63 C68 C67 2.3(5)
C62 C63 C68 C67 -178.1(3)
C66 C67 C68 C63 0.2(5)
C74 C69 C70 C71 2.6(6)
P4 C69 C70 C71 175.7(3)
C69 C70 C71 C72 -1.0(6)
C70 C71 C72 C73 -0.8(7)
C71 C72 C73 C74 1.0(7)
C70 C69 C74 C73 -2.4(5)
P4 C69 C74 C73 -175.3(3)
C72 C73 C74 C69 0.6(6)
C80 C75 C76 C77 -0.4(5)
P4 C75 C76 C77 -172.2(3)
C75 C76 C77 C78 0.1(5)
C76 C77 C78 C79 0.1(5)
C77 C78 C79 C80 -0.1(6)
C76 C75 C80 C79 0.5(5)
P4 C75 C80 C79 172.3(3)
C78 C79 C80 C75 -0.2(5)
C86 C81 C82 C83 2.0(5)
P4 C81 C82 C83 -172.5(3)
C81 C82 C83 C84 -1.8(5)
C82 C83 C84 C85 0.4(6)
C83 C84 C85 C86 0.7(6)
C84 C85 C86 C81 -0.5(5)
C82 C81 C86 C85 -0.8(5)
P4 C81 C86 C85 173.5(3)
O13 C89 C90 C91 -19.0(5)
C88 C89 C90 C91 163.0(3)
C89 C90 C91 C92 -71.5(4)
C89 C90 C91 P3 162.1(2)
C90 C91 C92 C97 -50.2(4)
P3 C91 C92 C97 77.6(3)
C90 C91 C92 C93 132.2(3)
P3 C91 C92 C93 -100.0(3)
C97 C92 C93 C94 0.1(5)
C91 C92 C93 C94 177.7(3)
C92 C93 C94 C95 -0.7(6)
C93 C94 C95 C96 1.2(6)
C94 C95 C96 C97 -1.1(7)
C93 C92 C97 C96 0.0(5)
C91 C92 C97 C96 -177.5(3)
C95 C96 C97 C92 0.5(6)
C103 C98 C99 C100 -2.0(5)
C103 C98 C99 P3 -178.7(3)
C98 C99 C100 C101 3.7(5)
P3 C99 C100 C101 -179.6(3)
C99 C100 C101 C102 -2.5(6)
C100 C101 C102 C103 -0.5(6)
C99 C98 C103 C102 -1.1(6)
C101 C102 C103 C98 2.3(6)
C109 C104 C105 C106 -1.1(5)
P3 C104 C105 C106 178.7(3)
C104 C105 C106 C107 0.2(6)
C105 C106 C107 C108 -0.4(6)
C106 C107 C108 C109 1.6(7)
C105 C104 C109 C108 2.3(6)
P3 C104 C109 C108 -177.5(3)
C107 C108 C109 C104 -2.6(7)
C115 C110 C111 C112 -0.1(5)
P3 C110 C111 C112 -176.3(3)
C110 C111 C112 C113 0.7(6)
C111 C112 C113 C114 -0.9(6)
C112 C113 C114 C115 0.5(6)
C111 C110 C115 C114 -0.3(5)
P3 C110 C115 C114 176.1(3)
C113 C114 C115 C110 0.0(6)
C18 C17 P1 C11 33.3(3)
C22 C17 P1 C11 -154.0(3)
C18 C17 P1 C23 150.8(3)
C22 C17 P1 C23 -36.5(3)
C18 C17 P1 C4 -89.2(3)
C22 C17 P1 C4 83.5(3)
C16 C11 P1 C17 -151.2(3)
C12 C11 P1 C17 36.5(3)
C16 C11 P1 C23 89.0(3)
C12 C11 P1 C23 -83.2(3)
C16 C11 P1 C4 -30.2(3)
C12 C11 P1 C4 157.6(3)
C28 C23 P1 C17 140.1(3)
C24 C23 P1 C17 -47.7(3)
C28 C23 P1 C11 -100.2(3)
C24 C23 P1 C11 72.0(3)
C28 C23 P1 C4 20.3(3)
C24 C23 P1 C4 -167.5(2)
C5 C4 P1 C17 67.5(2)
C3 C4 P1 C17 -58.4(2)
C5 C4 P1 C11 -54.3(3)
C3 C4 P1 C11 179.8(2)
C5 C4 P1 C23 -171.9(2)
C3 C4 P1 C23 62.2(2)
C41 C40 P2 C46 52.2(3)
C45 C40 P2 C46 -130.2(3)
C41 C40 P2 C52 168.3(3)
C45 C40 P2 C52 -14.1(3)
C41 C40 P2 C33 -71.0(3)
C45 C40 P2 C33 106.6(3)
C47 C46 P2 C40 4.6(4)
C51 C46 P2 C40 178.5(3)
C47 C46 P2 C52 -113.2(3)
C51 C46 P2 C52 60.7(3)
C47 C46 P2 C33 125.1(3)
C51 C46 P2 C33 -61.0(3)
C57 C52 P2 C40 94.6(3)
C53 C52 P2 C40 -79.8(3)
C57 C52 P2 C46 -146.7(3)
C53 C52 P2 C46 38.9(3)
C57 C52 P2 C33 -24.1(3)
C53 C52 P2 C33 161.5(3)
C34 C33 P2 C40 50.8(3)
C32 C33 P2 C40 179.6(2)
C34 C33 P2 C46 -71.0(2)
C32 C33 P2 C46 57.9(3)
C34 C33 P2 C52 170.2(2)
C32 C33 P2 C52 -61.0(3)
C109 C104 P3 C99 -10.4(4)
C105 C104 P3 C99 169.8(3)
C109 C104 P3 C110 -129.6(3)
C105 C104 P3 C110 50.6(3)
C109 C104 P3 C91 109.9(3)
C105 C104 P3 C91 -69.9(3)
C98 C99 P3 C104 -131.0(3)
C100 C99 P3 C104 52.3(3)
C98 C99 P3 C110 -13.1(3)
C100 C99 P3 C110 170.2(3)
C98 C99 P3 C91 106.6(3)
C100 C99 P3 C91 -70.1(3)
C115 C110 P3 C104 40.2(3)
C111 C110 P3 C104 -143.5(3)
C115 C110 P3 C99 -80.0(3)
C111 C110 P3 C99 96.3(3)
C115 C110 P3 C91 161.6(3)
C111 C110 P3 C91 -22.1(3)
C90 C91 P3 C104 57.2(3)
C92 C91 P3 C104 -70.8(3)
C90 C91 P3 C99 179.2(2)
C92 C91 P3 C99 51.2(3)
C90 C91 P3 C110 -61.5(3)
C92 C91 P3 C110 170.5(2)
C80 C75 P4 C81 148.1(3)
C76 C75 P4 C81 -40.1(3)
C80 C75 P4 C69 30.5(3)
C76 C75 P4 C69 -157.7(3)
C80 C75 P4 C62 -91.3(3)
C76 C75 P4 C62 80.5(3)
C82 C81 P4 C75 -38.2(3)
C86 C81 P4 C75 147.4(3)
C82 C81 P4 C69 80.4(3)
C86 C81 P4 C69 -94.0(3)
C82 C81 P4 C62 -158.1(3)
C86 C81 P4 C62 27.6(3)
C74 C69 P4 C75 -144.4(3)
C70 C69 P4 C75 42.6(3)
C74 C69 P4 C81 96.4(3)
C70 C69 P4 C81 -76.5(3)
C74 C69 P4 C62 -24.3(3)
C70 C69 P4 C62 162.7(3)
C61 C62 P4 C75 -63.8(2)
C63 C62 P4 C75 60.8(2)
C61 C62 P4 C81 56.7(2)
C63 C62 P4 C81 -178.7(2)
C61 C62 P4 C69 175.9(2)
C63 C62 P4 C69 -59.5(2)
F3 C29 S1 O4 -175.0(3)
F2 C29 S1 O4 -55.6(4)
F1 C29 S1 O4 65.8(4)
F3 C29 S1 O2 63.9(4)
F2 C29 S1 O2 -176.7(4)
F1 C29 S1 O2 -55.2(4)
F3 C29 S1 O3 -55.3(4)
F2 C29 S1 O3 64.1(4)
F1 C29 S1 O3 -174.4(4)
F6 C58 S2 O7 67.9(3)
F4 C58 S2 O7 -52.5(4)
F5 C58 S2 O7 -174.1(3)
F6 C58 S2 O6 -172.5(3)
F4 C58 S2 O6 67.2(4)
F5 C58 S2 O6 -54.5(3)
F6 C58 S2 O8 -52.7(4)
F4 C58 S2 O8 -173.0(3)
F5 C58 S2 O8 65.3(4)
F9 C87 S3 O11 -51.5(3)
F7 C87 S3 O11 -171.5(3)
F8 C87 S3 O11 68.8(3)
F9 C87 S3 O12 -171.6(3)
F7 C87 S3 O12 68.5(3)
F8 C87 S3 O12 -51.2(3)
F9 C87 S3 O10 68.2(3)
F7 C87 S3 O10 -51.8(4)
F8 C87 S3 O10 -171.5(3)
F11 C116 S4 O15 -175.1(5)
F10 C116 S4 O15 -53.2(5)
F12 C116 S4 O15 64.9(5)
F11 C116 S4 O16 55.8(5)
F10 C116 S4 O16 177.7(3)
F12 C116 S4 O16 -64.2(4)
F11 C116 S4 O14 -56.7(5)
F10 C116 S4 O14 65.2(4)
F12 C116 S4 O14 -176.7(4)
